data_7216006
loop_
_publ_author_name
'Zhang, Chuanlei'
'Hao, Han'
'Shi, Zhenzhen'
'Zheng, Hegen'

_publ_section_title
;
 Four new metal--organic frameworks based on a rigid linear ligand:
 synthesis, optical properties and structural investigation
;
_journal_name_full CrystEngComm
_journal_paper_doi 10.1039/c4ce00224e
_journal_year 2014
_chemical_formula_sum 'C40 H38 Co N4 O10'
_chemical_formula_weight 793.67
_chemical_name_systematic
; 
 ? 
;
_space_group_IT_number 14
_symmetry_cell_setting monoclinic
_symmetry_space_group_name_Hall '-P 2ybc'
_symmetry_space_group_name_H-M 'P 1 21/c 1'
_atom_sites_solution_hydrogens geom
_atom_sites_solution_primary direct
_atom_sites_solution_secondary difmap
_audit_creation_method SHELXL-97
_cell_angle_alpha 90.00
_cell_angle_beta 128.963(4)
_cell_angle_gamma 90.00
_cell_formula_units_Z 8
_cell_length_a 22.625(2)
_cell_length_b 14.9276(13)
_cell_length_c 30.645(2)
_cell_measurement_reflns_used 5087
_cell_measurement_temperature 293(2)
_cell_measurement_theta_max 27.52
_cell_measurement_theta_min 0.986
_cell_volume 8047.6(12)
_computing_cell_refinement 'Bruker SMART'
_computing_data_collection 'Bruker SMART'
_computing_data_reduction 'Bruker SAINT'
_computing_molecular_graphics 'Bruker SHELXTL'
_computing_publication_material 'Bruker SHELXTL'
_computing_structure_refinement 'SHELXL-97 (Sheldrick, 1997)'
_computing_structure_solution 'SHELXS-97 (Sheldrick, 1990)'
_diffrn_ambient_temperature 293(2)
_diffrn_measured_fraction_theta_full 0.986
_diffrn_measured_fraction_theta_max 0.986
_diffrn_measurement_device_type 'CCD area detector'
_diffrn_measurement_method 'phi and omega scans'
_diffrn_radiation_monochromator graphite
_diffrn_radiation_source 'fine-focus sealed tube'
_diffrn_radiation_type MoK\a
_diffrn_radiation_wavelength 0.71073
_diffrn_reflns_av_R_equivalents 0.0773
_diffrn_reflns_av_sigmaI/netI 0.1027
_diffrn_reflns_limit_h_max 23
_diffrn_reflns_limit_h_min -29
_diffrn_reflns_limit_k_max 19
_diffrn_reflns_limit_k_min -19
_diffrn_reflns_limit_l_max 39
_diffrn_reflns_limit_l_min -27
_diffrn_reflns_number 54676
_diffrn_reflns_theta_full 27.52
_diffrn_reflns_theta_max 27.52
_diffrn_reflns_theta_min 1.16
_exptl_absorpt_coefficient_mu 0.487
_exptl_absorpt_correction_T_max 0.9005
_exptl_absorpt_correction_T_min 0.8839
_exptl_absorpt_correction_type multi-scan
_exptl_absorpt_process_details 'SADABS; Bruker, 2000'
_exptl_crystal_colour red
_exptl_crystal_density_diffrn 1.310
_exptl_crystal_density_meas 1.310
_exptl_crystal_density_method 'not measured'
_exptl_crystal_description block
_exptl_crystal_F_000 3304
_exptl_crystal_size_max 0.26
_exptl_crystal_size_mid 0.24
_exptl_crystal_size_min 0.22
_platon_squeeze_details ' '
_refine_diff_density_max 1.017
_refine_diff_density_min -0.533
_refine_diff_density_rms 0.070
_refine_ls_extinction_method none
_refine_ls_goodness_of_fit_ref 1.011
_refine_ls_hydrogen_treatment mixed
_refine_ls_matrix_type full
_refine_ls_number_parameters 1003
_refine_ls_number_reflns 18268
_refine_ls_number_restraints 0
_refine_ls_restrained_S_all 1.011
_refine_ls_R_factor_all 0.1328
_refine_ls_R_factor_gt 0.0644
_refine_ls_shift/su_max 0.001
_refine_ls_shift/su_mean 0.000
_refine_ls_structure_factor_coef Fsqd
_refine_ls_weighting_details 'calc w=1/[\s^2^(Fo^2^)+(0.0540P)^2^+0.0000P] where P=(Fo^2^+2Fc^2^)/3'
_refine_ls_weighting_scheme calc
_refine_ls_wR_factor_gt 0.1449
_refine_ls_wR_factor_ref 0.1639
_reflns_number_gt 8584
_reflns_number_total 18268
_reflns_threshold_expression >2sigma(I)
_cod_data_source_file c4ce00224e2.cif
_cod_data_source_block 1
_cod_depositor_comments
;
The following automatic conversions were performed:

'_symmetry_cell_setting' value 'Monoclinic' changed to 'monoclinic'
according to
/usr/data/users/saulius/crontab/automatic-downloads/rss-feeds/RSC/lib/dictionaries/cif_core.dic
dictionary named 'cif_core.dic' version 2.4.2 from 2011-04-26.

Automatic conversion script
Id: cif_fix_values 2281 2013-09-26 08:29:07Z andrius 
;
_cod_original_cell_volume 8047.6(11)
_cod_original_sg_symbol_H-M P21/c
_cod_database_code 7216006

loop_
_symmetry_equiv_pos_as_xyz
'x, y, z'
'-x, y+1/2, -z+1/2'
'-x, -y, -z'
'x, -y-1/2, z-1/2'

loop_
_atom_site_label
_atom_site_type_symbol
_atom_site_fract_x
_atom_site_fract_y
_atom_site_fract_z
_atom_site_U_iso_or_equiv
_atom_site_adp_type
_atom_site_occupancy
_atom_site_symmetry_multiplicity
_atom_site_calc_flag
_atom_site_refinement_flags
Co2 Co 0.06757(2) 0.74605(3) 0.652850(19) 0.03435(14) Uani 1 1 d .
O5 O 0.03367(13) 0.61155(16) 0.64555(11) 0.0543(8) Uani 1 1 d .
H5B H 0.0452 0.5946 0.6765 0.081 Uiso 1 1 d R
H5A H -0.0141 0.6076 0.6198 0.081 Uiso 1 1 d R
O6 O 0.11132(14) 0.7426(2) 0.73663(11) 0.0388(6) Uani 1 1 d .
O7 O 0.10944(15) 0.87774(16) 0.66676(12) 0.0548(7) Uani 1 1 d .
H7A H 0.1328 0.8950 0.7046 0.082 Uiso 1 1 d R
H7B H 0.0681 0.9177 0.6412 0.082 Uiso 1 1 d R
O8 O 0.02698(14) 0.74644(17) 0.56842(10) 0.0526(7) Uani 1 1 d .
H8B H 0.0114 0.7988 0.5549 0.079 Uiso 1 1 d R
H8A H -0.0095 0.7094 0.5491 0.079 Uiso 1 1 d R
N1 N 0.17190(15) 0.69305(19) 0.67737(13) 0.0382(7) Uani 1 1 d .
N2 N 0.29205(15) 0.65560(19) 0.72962(12) 0.0365(7) Uani 1 1 d .
N3 N -0.04284(16) 0.7850(2) 0.62240(14) 0.0507(9) Uani 1 1 d .
N8 N 0.83444(16) 0.6860(2) 1.06561(13) 0.0462(8) Uani 1 1 d .
C1 C 0.52520(18) 0.6512(2) 0.86902(16) 0.0351(9) Uani 1 1 d .
C2 C 0.37150(18) 0.6540(2) 0.77683(15) 0.0348(8) Uani 1 1 d .
C3 C 0.60725(18) 0.6541(2) 0.91901(15) 0.0335(8) Uani 1 1 d .
C4 C 0.39406(19) 0.6644(2) 0.82985(16) 0.0392(9) Uani 1 1 d .
H4 H 0.3580 0.6722 0.8349 0.047 Uiso 1 1 calc R
C5 C 0.70636(19) 0.6291(2) 1.01755(16) 0.0393(9) Uani 1 1 d .
H5 H 0.7220 0.6058 1.0515 0.047 Uiso 1 1 calc R
C6 C 0.47010(18) 0.6631(2) 0.87549(15) 0.0365(9) Uani 1 1 d .
H6 H 0.4850 0.6704 0.9113 0.044 Uiso 1 1 calc R
C7 C 0.63260(18) 0.6219(2) 0.97069(15) 0.0352(9) Uani 1 1 d .
H7 H 0.5980 0.5944 0.9733 0.042 Uiso 1 1 calc R
C9 C 0.5012(2) 0.6388(3) 0.81545(18) 0.0558(12) Uani 1 1 d .
H9 H 0.5369 0.6294 0.8101 0.067 Uiso 1 1 calc R
C10 C 0.4249(2) 0.6401(3) 0.76967(17) 0.0545(12) Uani 1 1 d .
H10 H 0.4096 0.6315 0.7338 0.065 Uiso 1 1 calc R
C11 C 0.75829(19) 0.6716(2) 1.01460(16) 0.0391(9) Uani 1 1 d .
C12 C 0.7355(2) 0.7018(3) 0.96397(17) 0.0489(11) Uani 1 1 d .
H12 H 0.7706 0.7285 0.9616 0.059 Uiso 1 1 calc R
C13 C 0.66169(19) 0.6928(2) 0.91687(17) 0.0439(10) Uani 1 1 d .
H13 H 0.6472 0.7129 0.8826 0.053 Uiso 1 1 calc R
C14 C 0.24059(18) 0.7111(2) 0.72309(15) 0.0347(8) Uani 1 1 d .
H14 H 0.2522 0.7568 0.7480 0.042 Uiso 1 1 calc R
C15 C 0.2534(2) 0.5987(3) 0.68480(17) 0.0535(11) Uani 1 1 d .
H15 H 0.2739 0.5523 0.6778 0.064 Uiso 1 1 calc R
C16 C 0.1799(2) 0.6227(3) 0.65276(17) 0.0520(11) Uani 1 1 d .
H16 H 0.1405 0.5957 0.6191 0.062 Uiso 1 1 calc R
C75 C -0.10130(19) 0.8073(2) 0.57175(17) 0.0438(10) Uani 1 1 d .
H75 H -0.0991 0.8174 0.5429 0.053 Uiso 1 1 calc R
C76 C 0.8524(3) 0.7109(4) 1.1156(2) 0.097(2) Uani 1 1 d .
H76 H 0.8198 0.7151 1.1243 0.116 Uiso 1 1 calc R
C80 C -0.0719(2) 0.7717(4) 0.6497(2) 0.098(2) Uani 1 1 d .
H80 H -0.0435 0.7532 0.6868 0.118 Uiso 1 1 calc R
Co1 Co 0.08429(2) 0.25145(3) 0.661912(19) 0.03221(13) Uani 1 1 d .
O14 O 0.03863(13) 0.12168(15) 0.64804(10) 0.0433(6) Uani 1 1 d .
H14B H 0.0449 0.1047 0.6772 0.065 Uiso 1 1 d R
H14A H -0.0086 0.1227 0.6202 0.065 Uiso 1 1 d R
O15 O 0.10818(12) 0.25011(14) 0.74046(9) 0.0352(5) Uani 1 1 d .
H15B H 0.0914 0.1943 0.7449 0.053 Uiso 1 1 d R
H15A H 0.0819 0.2987 0.7421 0.053 Uiso 1 1 d R
O16 O 0.13555(12) 0.37944(15) 0.67742(10) 0.0422(6) Uani 1 1 d .
H16A H 0.1573 0.3987 0.7147 0.063 Uiso 1 1 d R
H16B H 0.0976 0.4217 0.6507 0.063 Uiso 1 1 d R
O17 O 0.05062(13) 0.25244(17) 0.57968(10) 0.0499(7) Uani 1 1 d .
H17A H 0.0241 0.1979 0.5608 0.075 Uiso 1 1 d R
H17B H 0.0949 0.2568 0.5821 0.075 Uiso 1 1 d R
N4 N -0.01922(15) 0.31476(19) 0.62919(13) 0.0400(8) Uani 1 1 d .
N5 N 0.18808(15) 0.19062(19) 0.69253(13) 0.0418(8) Uani 1 1 d .
N6 N 0.30927(15) 0.15668(19) 0.74429(13) 0.0391(7) Uani 1 1 d .
N7 N 0.85857(15) 0.15052(19) 1.07260(13) 0.0405(8) Uani 1 1 d .
C17 C 0.1974(2) 0.1199(3) 0.66831(18) 0.0615(13) Uani 1 1 d .
H17 H 0.1583 0.0916 0.6351 0.074 Uiso 1 1 calc R
C18 C 0.25611(18) 0.2109(2) 0.73729(15) 0.0375(9) Uani 1 1 d .
H18 H 0.2669 0.2573 0.7616 0.045 Uiso 1 1 calc R
C19 C 0.4418(2) 0.1538(3) 0.78297(17) 0.0628(13) Uani 1 1 d .
H19 H 0.4265 0.1519 0.7468 0.075 Uiso 1 1 calc R
C20 C 0.38926(18) 0.1577(2) 0.79108(16) 0.0373(9) Uani 1 1 d .
C21 C 0.41248(18) 0.1613(2) 0.84462(15) 0.0377(9) Uani 1 1 d .
H21 H 0.3765 0.1647 0.8501 0.045 Uiso 1 1 calc R
C22 C 0.48861(18) 0.1599(2) 0.89020(15) 0.0376(9) Uani 1 1 d .
H22 H 0.5036 0.1611 0.9263 0.045 Uiso 1 1 calc R
C23 C 0.54364(18) 0.1567(2) 0.88295(16) 0.0345(8) Uani 1 1 d .
C24 C 0.5182(2) 0.1527(3) 0.82894(17) 0.0621(13) Uani 1 1 d .
H24 H 0.5536 0.1491 0.8230 0.075 Uiso 1 1 calc R
C25 C 0.62591(18) 0.1560(2) 0.93232(16) 0.0345(8) Uani 1 1 d .
C26 C 0.65100(17) 0.1197(2) 0.98294(15) 0.0324(8) Uani 1 1 d .
H26 H 0.6156 0.0950 0.9856 0.039 Uiso 1 1 calc R
C27 C 0.72663(18) 0.1190(2) 1.02954(15) 0.0366(9) Uani 1 1 d .
H27 H 0.7418 0.0956 1.0633 0.044 Uiso 1 1 calc R
C28 C 0.77975(18) 0.1534(2) 1.02559(16) 0.0373(9) Uani 1 1 d .
C29 C 0.7564(2) 0.1900(3) 0.97558(18) 0.0519(11) Uani 1 1 d .
H29 H 0.7919 0.2141 0.9729 0.062 Uiso 1 1 calc R
C30 C 0.68024(19) 0.1908(2) 0.92963(16) 0.0458(10) Uani 1 1 d .
H30 H 0.6650 0.2154 0.8961 0.055 Uiso 1 1 calc R
C77 C -0.08602(19) 0.2956(2) 0.58198(16) 0.0421(9) Uani 1 1 d .
H77 H -0.0946 0.2505 0.5577 0.051 Uiso 1 1 calc R
C78 C -0.03119(19) 0.3862(3) 0.65068(18) 0.0536(11) Uani 1 1 d .
H78 H 0.0068 0.4154 0.6839 0.064 Uiso 1 1 calc R
C79 C 0.2713(2) 0.0982(3) 0.69987(18) 0.0633(14) Uani 1 1 d .
H79 H 0.2925 0.0526 0.6930 0.076 Uiso 1 1 calc R
C81 C 0.8942(2) 0.0912(3) 1.11719(19) 0.0593(13) Uani 1 1 d .
H81 H 0.8717 0.0456 1.1229 0.071 Uiso 1 1 calc R
O1 O 0.78737(14) 0.37764(16) 1.19858(11) 0.0480(7) Uani 1 1 d .
O2 O 0.85696(13) 0.49290(15) 1.25448(11) 0.0454(7) Uani 1 1 d .
O3 O 0.13527(15) 1.01181(16) 0.74152(12) 0.0568(8) Uani 1 1 d .
O4 O 0.19203(17) 1.12095(18) 0.80602(12) 0.0748(10) Uani 1 1 d .
O18 O 0.52696(14) 0.89414(17) 0.95783(12) 0.0522(7) Uani 1 1 d .
O19 O 0.46322(14) 0.60884(17) 1.03685(12) 0.0524(7) Uani 1 1 d .
C53 C 0.61802(18) 0.6343(2) 1.08263(14) 0.0294(8) Uani 1 1 d .
C54 C 0.51248(18) 0.8243(2) 0.97851(14) 0.0280(8) Uani 1 1 d .
C55 C 0.61044(17) 0.5419(2) 1.07790(14) 0.0324(8) Uani 1 1 d .
H55 H 0.5648 0.5167 1.0475 0.039 Uiso 1 1 calc R
C56 C 0.37279(18) 0.8675(2) 0.91200(14) 0.0299(8) Uani 1 1 d .
C57 C 0.43581(17) 0.8083(2) 0.95482(14) 0.0278(8) Uani 1 1 d .
C58 C 0.73785(18) 0.5221(2) 1.16495(14) 0.0292(8) Uani 1 1 d .
C59 C 0.68770(18) 0.6698(2) 1.12840(14) 0.0331(8) Uani 1 1 d .
H59 H 0.6950 0.7315 1.1318 0.040 Uiso 1 1 calc R
C60 C 0.56926(17) 0.7684(2) 1.01908(14) 0.0308(8) Uani 1 1 d .
H60 H 0.6191 0.7805 1.0339 0.037 Uiso 1 1 calc R
C61 C 0.66957(19) 0.4865(2) 1.11763(15) 0.0346(9) Uani 1 1 d .
H61 H 0.6639 0.4247 1.1129 0.042 Uiso 1 1 calc R
C62 C 0.55496(17) 0.6939(2) 1.03890(14) 0.0295(8) Uani 1 1 d .
C63 C 0.37932(18) 0.9601(2) 0.91807(14) 0.0344(8) Uani 1 1 d .
H63 H 0.4248 0.9854 0.9485 0.041 Uiso 1 1 calc R
C64 C 0.31938(19) 1.0144(2) 0.87970(15) 0.0354(9) Uani 1 1 d .
H64 H 0.3242 1.0760 0.8854 0.042 Uiso 1 1 calc R
C65 C 0.74610(17) 0.6136(2) 1.16888(14) 0.0315(8) Uani 1 1 d .
H65 H 0.7918 0.6385 1.1993 0.038 Uiso 1 1 calc R
C66 C 0.30349(18) 0.8320(2) 0.86623(14) 0.0327(8) Uani 1 1 d .
H66 H 0.2970 0.7702 0.8626 0.039 Uiso 1 1 calc R
C67 C 0.47855(18) 0.6776(2) 1.01523(14) 0.0300(8) Uani 1 1 d .
C68 C 0.42196(17) 0.7342(2) 0.97474(14) 0.0304(8) Uani 1 1 d .
H68 H 0.3722 0.7224 0.9600 0.036 Uiso 1 1 calc R
C69 C 0.25118(19) 0.9794(2) 0.83227(15) 0.0345(9) Uani 1 1 d .
C70 C 0.24354(19) 0.8876(2) 0.82573(15) 0.0351(8) Uani 1 1 d .
H70 H 0.1986 0.8627 0.7944 0.042 Uiso 1 1 calc R
C71 C 0.79930(19) 0.4594(2) 1.20989(16) 0.0351(8) Uani 1 1 d .
C72 C 0.1869(2) 1.0415(3) 0.78950(17) 0.0447(10) Uani 1 1 d .
C73 C 0.5967(2) 0.8940(3) 0.9678(2) 0.0612(13) Uani 1 1 d .
H73A H 0.6377 0.8974 1.0074 0.092 Uiso 1 1 calc R
H73B H 0.5989 0.9446 0.9495 0.092 Uiso 1 1 calc R
H73C H 0.6012 0.8398 0.9532 0.092 Uiso 1 1 calc R
C74 C 0.3928(3) 0.6093(3) 1.0260(2) 0.0680(14) Uani 1 1 d .
H74A H 0.3807 0.6694 1.0292 0.102 Uiso 1 1 calc R
H74B H 0.3958 0.5717 1.0528 0.102 Uiso 1 1 calc R
H74C H 0.3539 0.5872 0.9888 0.102 Uiso 1 1 calc R
O9 O 0.8920(2) 0.9242(3) 1.04907(18) 0.1230(18) Uani 1 1 d .
O10 O 0.60899(13) 0.90458(19) 0.73676(11) 0.0524(7) Uani 1 1 d .
O11 O 0.38770(13) 0.90435(19) 0.76169(11) 0.0540(7) Uani 1 1 d .
O12 O 0.08753(17) 0.9310(2) 0.45896(15) 0.0835(11) Uani 1 1 d .
O13 O 0.05776(16) 0.8508(3) 0.50348(13) 0.0894(12) Uani 1 1 d .
O20 O 0.93998(18) 0.8934(3) 1.00550(15) 0.1087(15) Uani 1 1 d .
C31 C 0.33826(18) 0.8999(2) 0.65118(14) 0.0326(8) Uani 1 1 d .
C32 C 0.42034(18) 0.8997(2) 0.70242(15) 0.0339(8) Uani 1 1 d .
C33 C 0.57627(17) 0.9014(2) 0.79593(15) 0.0330(8) Uani 1 1 d .
C34 C 0.65784(18) 0.9041(2) 0.84835(15) 0.0336(8) Uani 1 1 d .
C35 C 0.55325(19) 0.9018(2) 0.74228(16) 0.0368(9) Uani 1 1 d .
C36 C 0.51976(19) 0.9000(2) 0.80200(16) 0.0391(9) Uani 1 1 d .
H36 H 0.5344 0.8984 0.8379 0.047 Uiso 1 1 calc R
C37 C 0.28543(19) 0.8490(2) 0.64825(15) 0.0406(9) Uani 1 1 d .
H37 H 0.3005 0.8151 0.6792 0.049 Uiso 1 1 calc R
C38 C 0.7895(2) 0.8625(3) 0.90383(19) 0.0498(11) Uani 1 1 d .
H38 H 0.8280 0.8335 0.9065 0.060 Uiso 1 1 calc R
C39 C 0.2103(2) 0.8471(3) 0.60041(17) 0.0483(10) Uani 1 1 d .
H39 H 0.1757 0.8112 0.5993 0.058 Uiso 1 1 calc R
C40 C 0.47619(19) 0.9003(2) 0.69626(16) 0.0408(9) Uani 1 1 d .
H40 H 0.4616 0.8995 0.6603 0.049 Uiso 1 1 calc R
C41 C 0.18614(19) 0.8977(2) 0.55443(16) 0.0419(10) Uani 1 1 d .
C42 C 0.44313(19) 0.9007(2) 0.75645(16) 0.0379(9) Uani 1 1 d .
C43 C 0.3137(2) 0.9514(2) 0.60473(16) 0.0455(10) Uani 1 1 d .
H43 H 0.3481 0.9878 0.6061 0.055 Uiso 1 1 calc R
C44 C 0.6767(2) 0.9530(2) 0.89409(16) 0.0455(10) Uani 1 1 d .
H44 H 0.6393 0.9864 0.8907 0.055 Uiso 1 1 calc R
C45 C 0.4087(2) 0.9126(3) 0.81555(17) 0.0484(10) Uani 1 1 d .
H45A H 0.4416 0.9634 0.8343 0.073 Uiso 1 1 calc R
H45B H 0.4348 0.8593 0.8368 0.073 Uiso 1 1 calc R
H45C H 0.3639 0.9206 0.8123 0.073 Uiso 1 1 calc R
C46 C 0.71517(19) 0.8588(2) 0.85384(16) 0.0399(9) Uani 1 1 d .
H46 H 0.7042 0.8255 0.8239 0.048 Uiso 1 1 calc R
C47 C 0.1046(2) 0.8937(3) 0.5023(2) 0.0600(12) Uani 1 1 d .
C48 C 0.2396(2) 0.9493(2) 0.55720(16) 0.0473(10) Uani 1 1 d .
H48 H 0.2246 0.9830 0.5262 0.057 Uiso 1 1 calc R
C49 C 0.5878(2) 0.9129(3) 0.68272(17) 0.0504(10) Uani 1 1 d .
H49A H 0.5558 0.9645 0.6643 0.076 Uiso 1 1 calc R
H49B H 0.5607 0.8602 0.6612 0.076 Uiso 1 1 calc R
H49C H 0.6326 0.9197 0.6859 0.076 Uiso 1 1 calc R
C50 C 0.8064(2) 0.9086(3) 0.94937(18) 0.0515(11) Uani 1 1 d .
C51 C 0.7484(2) 0.9530(3) 0.94350(18) 0.0579(12) Uani 1 1 d .
H51 H 0.7587 0.9837 0.9740 0.069 Uiso 1 1 calc R
C52 C 0.8866(3) 0.9113(4) 1.0052(3) 0.0790(17) Uani 1 1 d .
H6A H 0.088(2) 0.758(3) 0.7442(18) 0.054(16) Uiso 1 1 d .
H6B H 0.098(4) 0.687(5) 0.747(3) 0.22(4) Uiso 1 1 d .

loop_
_atom_site_aniso_label
_atom_site_aniso_U_11
_atom_site_aniso_U_22
_atom_site_aniso_U_33
_atom_site_aniso_U_23
_atom_site_aniso_U_13
_atom_site_aniso_U_12
Co2 0.0210(2) 0.0411(3) 0.0270(3) 0.0062(2) 0.0084(2) 0.0051(2)
O5 0.0364(15) 0.0556(17) 0.0405(18) 0.0071(13) 0.0096(13) -0.0075(12)
O6 0.0285(13) 0.0465(17) 0.0289(15) 0.0076(13) 0.0121(12) 0.0055(12)
O7 0.0636(18) 0.0453(16) 0.0457(19) 0.0097(13) 0.0296(16) 0.0058(13)
O8 0.0447(15) 0.0665(18) 0.0343(16) 0.0082(14) 0.0189(13) 0.0025(13)
N1 0.0278(16) 0.0428(18) 0.038(2) -0.0020(14) 0.0179(15) 0.0027(12)
N2 0.0268(15) 0.0450(18) 0.0309(19) -0.0003(14) 0.0149(15) 0.0035(13)
N3 0.0281(17) 0.076(2) 0.040(2) 0.0146(18) 0.0179(17) 0.0175(15)
N8 0.0238(16) 0.076(2) 0.028(2) -0.0171(16) 0.0114(15) -0.0162(14)
C1 0.0267(18) 0.040(2) 0.036(2) -0.0027(17) 0.0181(18) 0.0017(14)
C2 0.0253(18) 0.045(2) 0.032(2) 0.0038(17) 0.0171(18) 0.0051(14)
C3 0.0247(17) 0.0341(19) 0.036(2) -0.0021(16) 0.0162(17) -0.0014(14)
C4 0.0271(19) 0.047(2) 0.046(3) -0.0007(18) 0.0242(19) 0.0056(15)
C5 0.0305(19) 0.047(2) 0.035(2) -0.0035(17) 0.0180(18) -0.0072(15)
C6 0.0315(19) 0.046(2) 0.030(2) -0.0020(17) 0.0183(18) 0.0040(15)
C7 0.0263(18) 0.036(2) 0.039(2) -0.0039(17) 0.0184(18) -0.0047(14)
C9 0.026(2) 0.102(3) 0.042(3) 0.008(2) 0.022(2) 0.007(2)
C10 0.031(2) 0.107(4) 0.025(2) 0.008(2) 0.0166(19) 0.009(2)
C11 0.0290(19) 0.042(2) 0.040(3) -0.0085(18) 0.0188(19) -0.0064(15)
C12 0.031(2) 0.058(3) 0.051(3) 0.005(2) 0.022(2) -0.0110(17)
C13 0.035(2) 0.053(2) 0.039(3) 0.0071(18) 0.021(2) -0.0039(16)
C14 0.0279(18) 0.038(2) 0.031(2) -0.0001(16) 0.0148(18) 0.0024(14)
C15 0.035(2) 0.064(3) 0.046(3) -0.015(2) 0.018(2) 0.0068(18)
C16 0.034(2) 0.066(3) 0.034(3) -0.018(2) 0.0107(19) 0.0031(18)
C75 0.0263(19) 0.061(3) 0.038(3) 0.0080(19) 0.0173(19) 0.0054(17)
C76 0.042(3) 0.189(6) 0.061(4) -0.055(4) 0.033(3) -0.035(3)
C80 0.041(3) 0.202(6) 0.043(3) 0.056(4) 0.023(2) 0.046(3)
Co1 0.0196(2) 0.0366(3) 0.0263(3) 0.0024(2) 0.0076(2) 0.00410(19)
O14 0.0333(13) 0.0451(15) 0.0293(16) 0.0033(11) 0.0091(12) -0.0028(10)
O15 0.0365(13) 0.0273(12) 0.0305(14) 0.0033(11) 0.0157(11) 0.0049(10)
O16 0.0349(14) 0.0429(15) 0.0380(16) 0.0021(12) 0.0177(13) 0.0017(10)
O17 0.0332(13) 0.0743(19) 0.0298(15) 0.0007(14) 0.0138(12) -0.0079(12)
N4 0.0235(16) 0.0447(18) 0.032(2) 0.0051(14) 0.0081(15) 0.0068(13)
N5 0.0211(15) 0.052(2) 0.0309(19) -0.0038(15) 0.0060(14) 0.0055(13)
N6 0.0224(15) 0.0487(19) 0.0338(19) -0.0038(15) 0.0116(14) 0.0085(13)
N7 0.0210(15) 0.0436(18) 0.036(2) 0.0015(15) 0.0078(14) -0.0047(12)
C17 0.033(2) 0.074(3) 0.049(3) -0.025(2) 0.012(2) 0.0091(19)
C18 0.0244(18) 0.044(2) 0.036(2) -0.0078(17) 0.0151(18) 0.0019(14)
C19 0.029(2) 0.129(4) 0.025(2) 0.010(2) 0.014(2) 0.013(2)
C20 0.0205(17) 0.051(2) 0.029(2) -0.0045(17) 0.0102(17) 0.0018(14)
C21 0.0244(18) 0.051(2) 0.034(2) -0.0067(17) 0.0164(18) -0.0033(15)
C22 0.0277(18) 0.051(2) 0.027(2) -0.0045(17) 0.0135(17) 0.0034(15)
C23 0.0257(18) 0.038(2) 0.034(2) -0.0014(17) 0.0156(17) 0.0011(14)
C24 0.031(2) 0.125(4) 0.036(3) 0.006(3) 0.024(2) 0.012(2)
C25 0.0280(18) 0.0308(19) 0.038(2) -0.0017(16) 0.0174(18) 0.0000(14)
C26 0.0221(17) 0.036(2) 0.035(2) -0.0021(16) 0.0159(17) -0.0022(13)
C27 0.0311(19) 0.043(2) 0.030(2) -0.0022(17) 0.0162(18) -0.0025(15)
C28 0.0193(17) 0.038(2) 0.038(2) 0.0013(17) 0.0096(17) -0.0020(14)
C29 0.029(2) 0.062(3) 0.053(3) 0.009(2) 0.020(2) -0.0097(17)
C30 0.0275(19) 0.062(3) 0.035(2) 0.0142(19) 0.0137(19) -0.0025(17)
C77 0.029(2) 0.043(2) 0.042(3) 0.0005(18) 0.0165(19) 0.0068(16)
C78 0.0215(19) 0.056(3) 0.049(3) -0.006(2) 0.0061(19) 0.0030(17)
C79 0.032(2) 0.076(3) 0.052(3) -0.030(2) 0.012(2) 0.011(2)
C81 0.034(2) 0.049(3) 0.063(3) 0.015(2) 0.015(2) -0.0052(17)
O1 0.0428(15) 0.0323(15) 0.0410(17) 0.0047(12) 0.0129(13) 0.0091(11)
O2 0.0298(14) 0.0423(15) 0.0300(17) 0.0017(12) 0.0024(13) 0.0067(10)
O3 0.0515(18) 0.0465(17) 0.0319(19) 0.0075(13) 0.0067(15) 0.0155(12)
O4 0.087(2) 0.0418(17) 0.0404(19) 0.0022(14) 0.0133(17) 0.0284(15)
O18 0.0463(16) 0.0537(17) 0.0546(19) 0.0144(14) 0.0307(15) 0.0054(12)
O19 0.0463(16) 0.0521(17) 0.056(2) 0.0159(14) 0.0304(15) 0.0032(12)
C53 0.0328(18) 0.0325(19) 0.019(2) 0.0018(14) 0.0142(16) 0.0039(14)
C54 0.0330(18) 0.0252(18) 0.027(2) 0.0039(14) 0.0198(17) 0.0009(13)
C55 0.0257(17) 0.0340(19) 0.018(2) -0.0009(15) 0.0046(15) 0.0017(14)
C56 0.0323(18) 0.0337(19) 0.023(2) 0.0040(15) 0.0167(17) 0.0069(14)
C57 0.0265(17) 0.0252(18) 0.024(2) 0.0042(14) 0.0117(16) 0.0046(13)
C58 0.0297(18) 0.0303(19) 0.026(2) 0.0069(15) 0.0171(17) 0.0060(14)
C59 0.0356(19) 0.0282(19) 0.029(2) 0.0013(15) 0.0168(18) 0.0037(14)
C60 0.0236(16) 0.038(2) 0.0219(19) 0.0027(15) 0.0102(15) 0.0010(13)
C61 0.036(2) 0.029(2) 0.033(2) 0.0012(15) 0.0187(19) 0.0032(14)
C62 0.0286(18) 0.0322(19) 0.019(2) -0.0011(14) 0.0112(16) 0.0063(13)
C63 0.0312(18) 0.0330(19) 0.026(2) 0.0001(16) 0.0118(17) 0.0009(14)
C64 0.039(2) 0.0268(19) 0.034(2) 0.0030(15) 0.0198(19) 0.0036(14)
C65 0.0229(17) 0.041(2) 0.018(2) -0.0003(15) 0.0071(15) 0.0002(14)
C66 0.0328(19) 0.0294(19) 0.029(2) -0.0003(15) 0.0160(17) 0.0017(14)
C67 0.0338(19) 0.0280(18) 0.023(2) 0.0001(15) 0.0153(17) -0.0019(14)
C68 0.0239(16) 0.0311(19) 0.029(2) -0.0036(15) 0.0135(16) -0.0002(13)
C69 0.040(2) 0.032(2) 0.025(2) 0.0074(15) 0.0177(19) 0.0092(15)
C70 0.0318(19) 0.034(2) 0.027(2) -0.0008(16) 0.0123(17) 0.0005(15)
C71 0.0307(19) 0.040(2) 0.031(2) 0.0065(17) 0.0179(18) 0.0102(15)
C72 0.045(2) 0.046(2) 0.031(3) 0.0116(19) 0.019(2) 0.0151(18)
C73 0.064(3) 0.052(3) 0.090(4) 0.002(2) 0.059(3) -0.006(2)
C74 0.074(3) 0.061(3) 0.102(4) -0.006(3) 0.071(3) -0.014(2)
O9 0.072(3) 0.148(4) 0.052(3) -0.022(3) -0.008(2) 0.031(2)
O10 0.0313(14) 0.095(2) 0.0353(17) 0.0086(15) 0.0229(13) 0.0013(13)
O11 0.0333(14) 0.101(2) 0.0307(17) -0.0031(15) 0.0214(13) 0.0052(13)
O12 0.053(2) 0.091(3) 0.049(2) 0.0134(19) 0.0044(18) -0.0093(16)
O13 0.0375(18) 0.168(4) 0.043(2) -0.031(2) 0.0158(16) -0.036(2)
O20 0.0325(18) 0.178(4) 0.072(3) 0.075(3) 0.0123(18) 0.007(2)
C31 0.0299(18) 0.041(2) 0.024(2) -0.0026(16) 0.0151(17) -0.0032(14)
C32 0.0258(18) 0.044(2) 0.026(2) -0.0004(16) 0.0137(17) -0.0010(14)
C33 0.0248(17) 0.042(2) 0.025(2) -0.0037(16) 0.0119(16) -0.0009(14)
C34 0.0306(18) 0.038(2) 0.029(2) 0.0006(16) 0.0167(17) -0.0037(14)
C35 0.0287(18) 0.051(2) 0.031(2) -0.0011(17) 0.0194(18) -0.0028(15)
C36 0.035(2) 0.056(2) 0.028(2) 0.0019(17) 0.0206(19) 0.0037(16)
C37 0.0304(19) 0.057(2) 0.023(2) 0.0001(17) 0.0116(17) -0.0097(16)
C38 0.038(2) 0.051(3) 0.060(3) 0.019(2) 0.031(2) 0.0110(17)
C39 0.037(2) 0.060(3) 0.046(3) -0.009(2) 0.025(2) -0.0134(18)
C40 0.0305(19) 0.061(3) 0.025(2) 0.0008(18) 0.0149(18) -0.0023(16)
C41 0.0270(19) 0.050(2) 0.031(2) -0.0089(18) 0.0093(18) -0.0023(16)
C42 0.0268(18) 0.055(2) 0.030(2) 0.0018(18) 0.0169(18) 0.0015(16)
C43 0.035(2) 0.050(2) 0.036(3) 0.0076(19) 0.0144(19) -0.0075(17)
C44 0.037(2) 0.050(2) 0.039(3) -0.0070(19) 0.019(2) 0.0074(17)
C45 0.044(2) 0.064(3) 0.047(3) 0.000(2) 0.034(2) 0.0019(18)
C46 0.032(2) 0.054(2) 0.034(2) 0.0063(18) 0.0208(19) 0.0053(16)
C47 0.040(2) 0.068(3) 0.040(3) -0.016(2) 0.010(2) -0.001(2)
C48 0.042(2) 0.051(2) 0.027(2) 0.0115(18) 0.0114(19) 0.0021(17)
C49 0.053(2) 0.069(3) 0.045(3) 0.004(2) 0.038(2) 0.0009(19)
C50 0.030(2) 0.054(3) 0.041(3) 0.004(2) 0.009(2) -0.0021(17)
C51 0.044(2) 0.052(3) 0.042(3) -0.013(2) 0.009(2) 0.0039(19)
C52 0.040(3) 0.081(4) 0.059(4) 0.032(3) 0.004(3) 0.015(2)

loop_
_atom_type_symbol
_atom_type_description
_atom_type_scat_dispersion_real
_atom_type_scat_dispersion_imag
_atom_type_scat_source
C C 0.0033 0.0016 'International Tables Vol C Tables 4.2.6.8 and 6.1.1.4'
H H 0.0000 0.0000 'International Tables Vol C Tables 4.2.6.8 and 6.1.1.4'
Co Co 0.3494 0.9721 'International Tables Vol C Tables 4.2.6.8 and 6.1.1.4'
N N 0.0061 0.0033 'International Tables Vol C Tables 4.2.6.8 and 6.1.1.4'
O O 0.0106 0.0060 'International Tables Vol C Tables 4.2.6.8 and 6.1.1.4'

loop_
_geom_angle_atom_site_label_1
_geom_angle_atom_site_label_2
_geom_angle_atom_site_label_3
_geom_angle
_geom_angle_site_symmetry_1
_geom_angle_site_symmetry_3
O6 Co2 O7 88.21(11) . .
O6 Co2 O5 88.10(11) . .
O7 Co2 O5 175.34(10) . .
O6 Co2 N3 93.66(12) . .
O7 Co2 N3 95.06(12) . .
O5 Co2 N3 88.02(12) . .
O6 Co2 N1 89.64(11) . .
O7 Co2 N1 91.02(11) . .
O5 Co2 N1 86.11(10) . .
N3 Co2 N1 173.16(12) . .
O6 Co2 O8 177.62(11) . .
O7 Co2 O8 92.22(10) . .
O5 Co2 O8 91.34(11) . .
N3 Co2 O8 88.62(11) . .
N1 Co2 O8 88.02(11) . .
Co2 O5 H5B 109.2 . .
Co2 O5 H5A 109.3 . .
H5B O5 H5A 109.5 . .
Co2 O6 H6A 120(4) . .
Co2 O6 H6B 114(5) . .
H6A O6 H6B 74(5) . .
Co2 O7 H7A 109.3 . .
Co2 O7 H7B 109.3 . .
H7A O7 H7B 109.5 . .
Co2 O8 H8B 108.9 . .
Co2 O8 H8A 109.4 . .
H8B O8 H8A 109.5 . .
C14 N1 C16 105.5(3) . .
C14 N1 Co2 127.5(2) . .
C16 N1 Co2 126.3(2) . .
C14 N2 C15 106.7(3) . .
C14 N2 C2 125.6(3) . .
C15 N2 C2 127.5(3) . .
C75 N3 C80 104.4(3) . .
C75 N3 Co2 128.8(3) . .
C80 N3 Co2 125.3(3) . .
C75 N8 C76 106.8(3) 4_676 .
C75 N8 C11 127.8(3) 4_676 .
C76 N8 C11 124.6(3) . .
C9 C1 C6 118.0(3) . .
C9 C1 C3 122.1(3) . .
C6 C1 C3 119.9(3) . .
C4 C2 C10 119.8(3) . .
C4 C2 N2 119.4(3) . .
C10 C2 N2 120.8(3) . .
C7 C3 C13 116.9(3) . .
C7 C3 C1 121.1(3) . .
C13 C3 C1 121.9(3) . .
C2 C4 C6 119.9(3) . .
C2 C4 H4 120.0 . .
C6 C4 H4 120.0 . .
C7 C5 C11 119.7(4) . .
C7 C5 H5 120.1 . .
C11 C5 H5 120.1 . .
C4 C6 C1 121.1(4) . .
C4 C6 H6 119.4 . .
C1 C6 H6 119.4 . .
C5 C7 C3 122.0(3) . .
C5 C7 H7 119.0 . .
C3 C7 H7 119.0 . .
C1 C9 C10 120.8(4) . .
C1 C9 H9 119.6 . .
C10 C9 H9 119.6 . .
C2 C10 C9 120.3(4) . .
C2 C10 H10 119.9 . .
C9 C10 H10 119.9 . .
C12 C11 C5 119.6(3) . .
C12 C11 N8 121.5(3) . .
C5 C11 N8 118.8(4) . .
C13 C12 C11 120.3(3) . .
C13 C12 H12 119.8 . .
C11 C12 H12 119.8 . .
C12 C13 C3 121.3(4) . .
C12 C13 H13 119.3 . .
C3 C13 H13 119.3 . .
N1 C14 N2 111.7(3) . .
N1 C14 H14 124.2 . .
N2 C14 H14 124.2 . .
C16 C15 N2 106.6(3) . .
C16 C15 H15 126.7 . .
N2 C15 H15 126.7 . .
C15 C16 N1 109.5(3) . .
C15 C16 H16 125.3 . .
N1 C16 H16 125.3 . .
N3 C75 N8 112.6(4) . 4_475
N3 C75 H75 123.7 . .
N8 C75 H75 123.7 4_475 .
C80 C76 N8 104.9(4) 4_676 .
C80 C76 H76 127.6 4_676 .
N8 C76 H76 127.6 . .
C76 C80 N3 111.2(4) 4_475 .
C76 C80 H80 124.4 4_475 .
N3 C80 H80 124.4 . .
N4 Co1 O14 93.39(10) . .
N4 Co1 O15 87.59(10) . .
O14 Co1 O15 87.87(9) . .
N4 Co1 N5 177.88(12) . .
O14 Co1 N5 87.79(10) . .
O15 Co1 N5 94.22(11) . .
N4 Co1 O17 88.29(11) . .
O14 Co1 O17 90.14(10) . .
O15 Co1 O17 175.30(9) . .
N5 Co1 O17 89.95(11) . .
N4 Co1 O16 89.44(10) . .
O14 Co1 O16 177.17(9) . .
O15 Co1 O16 92.36(9) . .
N5 Co1 O16 89.38(10) . .
O17 Co1 O16 89.84(10) . .
Co1 O14 H14B 109.0 . .
Co1 O14 H14A 109.5 . .
H14B O14 H14A 109.4 . .
Co1 O15 H15B 109.3 . .
Co1 O15 H15A 109.3 . .
H15B O15 H15A 109.5 . .
Co1 O16 H16A 109.5 . .
Co1 O16 H16B 109.2 . .
H16A O16 H16B 109.5 . .
Co1 O17 H17A 109.2 . .
Co1 O17 H17B 109.3 . .
H17A O17 H17B 109.5 . .
C77 N4 C78 105.2(3) . .
C77 N4 Co1 126.5(3) . .
C78 N4 Co1 128.2(2) . .
C18 N5 C17 105.4(3) . .
C18 N5 Co1 128.1(2) . .
C17 N5 Co1 126.4(2) . .
C18 N6 C79 106.6(3) . .
C18 N6 C20 126.1(3) . .
C79 N6 C20 127.3(3) . .
C77 N7 C81 106.4(3) 4_666 .
C77 N7 C28 126.7(3) 4_666 .
C81 N7 C28 126.8(3) . .
C79 C17 N5 109.8(3) . .
C79 C17 H17 125.1 . .
N5 C17 H17 125.1 . .
N5 C18 N6 111.9(3) . .
N5 C18 H18 124.0 . .
N6 C18 H18 124.0 . .
C20 C19 C24 119.4(4) . .
C20 C19 H19 120.3 . .
C24 C19 H19 120.3 . .
C19 C20 C21 119.9(3) . .
C19 C20 N6 120.9(4) . .
C21 C20 N6 119.2(3) . .
C20 C21 C22 120.4(3) . .
C20 C21 H21 119.8 . .
C22 C21 H21 119.8 . .
C21 C22 C23 120.8(4) . .
C21 C22 H22 119.6 . .
C23 C22 H22 119.6 . .
C24 C23 C22 117.0(3) . .
C24 C23 C25 122.4(3) . .
C22 C23 C25 120.6(3) . .
C23 C24 C19 122.6(4) . .
C23 C24 H24 118.7 . .
C19 C24 H24 118.7 . .
C26 C25 C30 117.4(3) . .
C26 C25 C23 120.8(3) . .
C30 C25 C23 121.8(4) . .
C27 C26 C25 122.2(3) . .
C27 C26 H26 118.9 . .
C25 C26 H26 118.9 . .
C26 C27 C28 119.3(4) . .
C26 C27 H27 120.4 . .
C28 C27 H27 120.4 . .
C29 C28 C27 119.8(3) . .
C29 C28 N7 119.8(3) . .
C27 C28 N7 120.4(3) . .
C30 C29 C28 119.9(3) . .
C30 C29 H29 120.1 . .
C28 C29 H29 120.1 . .
C29 C30 C25 121.5(4) . .
C29 C30 H30 119.3 . .
C25 C30 H30 119.3 . .
N4 C77 N7 112.1(3) . 4_465
N4 C77 H77 124.0 . .
N7 C77 H77 124.0 4_465 .
C81 C78 N4 111.1(3) 4_465 .
C81 C78 H78 124.5 4_465 .
N4 C78 H78 124.5 . .
C17 C79 N6 106.2(3) . .
C17 C79 H79 126.9 . .
N6 C79 H79 126.9 . .
C78 C81 N7 105.2(3) 4_666 .
C78 C81 H81 127.4 4_666 .
N7 C81 H81 127.4 . .
C54 O18 C73 117.6(3) . .
C67 O19 C74 118.2(3) . .
C55 C53 C59 118.0(3) . .
C55 C53 C62 121.0(3) . .
C59 C53 C62 120.9(3) . .
O18 C54 C60 121.6(3) . .
O18 C54 C57 117.7(3) . .
C60 C54 C57 120.5(3) . .
C61 C55 C53 121.0(3) . .
C61 C55 H55 119.5 . .
C53 C55 H55 119.5 . .
C63 C56 C66 118.0(3) . .
C63 C56 C57 120.9(3) . .
C66 C56 C57 120.9(3) . .
C68 C57 C54 116.8(3) . .
C68 C57 C56 120.5(3) . .
C54 C57 C56 122.7(3) . .
C65 C58 C61 118.0(3) . .
C65 C58 C71 122.6(3) . .
C61 C58 C71 119.4(3) . .
C65 C59 C53 120.4(3) . .
C65 C59 H59 119.8 . .
C53 C59 H59 119.8 . .
C54 C60 C62 122.4(3) . .
C54 C60 H60 118.8 . .
C62 C60 H60 118.8 . .
C55 C61 C58 120.9(3) . .
C55 C61 H61 119.6 . .
C58 C61 H61 119.6 . .
C60 C62 C67 117.1(3) . .
C60 C62 C53 120.9(3) . .
C67 C62 C53 122.0(3) . .
C64 C63 C56 120.6(3) . .
C64 C63 H63 119.7 . .
C56 C63 H63 119.7 . .
C63 C64 C69 121.6(3) . .
C63 C64 H64 119.2 . .
C69 C64 H64 119.2 . .
C58 C65 C59 121.5(3) . .
C58 C65 H65 119.3 . .
C59 C65 H65 119.3 . .
C56 C66 C70 121.3(3) . .
C56 C66 H66 119.4 . .
C70 C66 H66 119.4 . .
C68 C67 O19 121.2(3) . .
C68 C67 C62 120.1(3) . .
O19 C67 C62 118.5(3) . .
C67 C68 C57 123.0(3) . .
C67 C68 H68 118.5 . .
C57 C68 H68 118.5 . .
C70 C69 C64 118.6(3) . .
C70 C69 C72 121.2(3) . .
C64 C69 C72 120.3(3) . .
C69 C70 C66 119.8(3) . .
C69 C70 H70 120.1 . .
C66 C70 H70 120.1 . .
O1 C71 O2 125.8(3) . .
O1 C71 C58 115.8(3) . .
O2 C71 C58 118.3(3) . .
O3 C72 O4 125.8(3) . .
O3 C72 C69 118.6(3) . .
O4 C72 C69 115.5(4) . .
O18 C73 H73A 109.5 . .
O18 C73 H73B 109.5 . .
H73A C73 H73B 109.5 . .
O18 C73 H73C 109.5 . .
H73A C73 H73C 109.5 . .
H73B C73 H73C 109.5 . .
O19 C74 H74A 109.5 . .
O19 C74 H74B 109.5 . .
H74A C74 H74B 109.5 . .
O19 C74 H74C 109.5 . .
H74A C74 H74C 109.5 . .
H74B C74 H74C 109.5 . .
C35 O10 C49 119.1(3) . .
C42 O11 C45 119.1(3) . .
C37 C31 C43 117.9(3) . .
C37 C31 C32 121.5(3) . .
C43 C31 C32 120.5(3) . .
C40 C32 C42 118.3(3) . .
C40 C32 C31 119.4(3) . .
C42 C32 C31 122.3(3) . .
C35 C33 C36 117.8(3) . .
C35 C33 C34 124.3(3) . .
C36 C33 C34 117.9(3) . .
C46 C34 C44 117.8(3) . .
C46 C34 C33 123.2(3) . .
C44 C34 C33 119.0(3) . .
O10 C35 C33 117.4(3) . .
O10 C35 C40 122.5(3) . .
C33 C35 C40 120.1(3) . .
C42 C36 C33 122.3(4) . .
C42 C36 H36 118.8 . .
C33 C36 H36 118.8 . .
C31 C37 C39 121.5(4) . .
C31 C37 H37 119.2 . .
C39 C37 H37 119.2 . .
C50 C38 C46 120.6(4) . .
C50 C38 H38 119.7 . .
C46 C38 H38 119.7 . .
C41 C39 C37 120.5(3) . .
C41 C39 H39 119.8 . .
C37 C39 H39 119.8 . .
C32 C40 C35 121.9(4) . .
C32 C40 H40 119.0 . .
C35 C40 H40 119.0 . .
C39 C41 C48 118.2(3) . .
C39 C41 C47 120.0(4) . .
C48 C41 C47 121.8(4) . .
O11 C42 C36 123.0(3) . .
O11 C42 C32 117.5(3) . .
C36 C42 C32 119.5(3) . .
C48 C43 C31 120.9(3) . .
C48 C43 H43 119.6 . .
C31 C43 H43 119.6 . .
C51 C44 C34 121.4(4) . .
C51 C44 H44 119.3 . .
C34 C44 H44 119.3 . .
O11 C45 H45A 109.5 . .
O11 C45 H45B 109.5 . .
H45A C45 H45B 109.5 . .
O11 C45 H45C 109.5 . .
H45A C45 H45C 109.5 . .
H45B C45 H45C 109.5 . .
C34 C46 C38 120.6(4) . .
C34 C46 H46 119.7 . .
C38 C46 H46 119.7 . .
O13 C47 O12 123.5(4) . .
O13 C47 C41 118.9(5) . .
O12 C47 C41 117.5(4) . .
C43 C48 C41 121.0(4) . .
C43 C48 H48 119.5 . .
C41 C48 H48 119.5 . .
O10 C49 H49A 109.5 . .
O10 C49 H49B 109.5 . .
H49A C49 H49B 109.5 . .
O10 C49 H49C 109.5 . .
H49A C49 H49C 109.5 . .
H49B C49 H49C 109.5 . .
C38 C50 C51 118.2(4) . .
C38 C50 C52 121.8(4) . .
C51 C50 C52 119.9(5) . .
C44 C51 C50 121.2(4) . .
C44 C51 H51 119.4 . .
C50 C51 H51 119.4 . .
O20 C52 O9 125.2(5) . .
O20 C52 C50 118.3(6) . .
O9 C52 C50 116.1(5) . .

loop_
_geom_bond_atom_site_label_1
_geom_bond_atom_site_label_2
_geom_bond_distance
_geom_bond_site_symmetry_2
Co2 O6 2.092(3) .
Co2 O7 2.106(2) .
Co2 O5 2.110(2) .
Co2 N3 2.126(3) .
Co2 N1 2.129(3) .
Co2 O8 2.133(3) .
O5 H5B 0.8502 .
O5 H5A 0.8500 .
O6 H6A 0.73(4) .
O6 H6B 1.01(8) .
O7 H7A 0.9600 .
O7 H7B 0.9600 .
O8 H8B 0.8500 .
O8 H8A 0.8501 .
N1 C14 1.309(4) .
N1 C16 1.370(4) .
N2 C14 1.337(4) .
N2 C15 1.365(5) .
N2 C2 1.433(4) .
N3 C75 1.299(5) .
N3 C80 1.365(5) .
N8 C75 1.347(4) 4_676
N8 C76 1.366(5) .
N8 C11 1.439(4) .
C1 C9 1.380(5) .
C1 C6 1.391(5) .
C1 C3 1.489(5) .
C2 C4 1.372(5) .
C2 C10 1.373(5) .
C3 C7 1.388(5) .
C3 C13 1.399(5) .
C4 C6 1.375(5) .
C4 H4 0.9300 .
C5 C7 1.358(4) .
C5 C11 1.387(5) .
C5 H5 0.9300 .
C6 H6 0.9300 .
C7 H7 0.9300 .
C9 C10 1.379(5) .
C9 H9 0.9300 .
C10 H10 0.9300 .
C11 C12 1.368(5) .
C12 C13 1.364(5) .
C12 H12 0.9300 .
C13 H13 0.9300 .
C14 H14 0.9300 .
C15 C16 1.343(5) .
C15 H15 0.9300 .
C16 H16 0.9300 .
C75 N8 1.347(4) 4_475
C75 H75 0.9300 .
C76 C80 1.357(6) 4_676
C76 H76 0.9300 .
C80 C76 1.357(6) 4_475
C80 H80 0.9300 .
Co1 N4 2.105(3) .
Co1 O14 2.109(2) .
Co1 O15 2.110(2) .
Co1 N5 2.109(3) .
Co1 O17 2.125(3) .
Co1 O16 2.128(2) .
O14 H14B 0.8501 .
O14 H14A 0.8500 .
O15 H15B 0.9600 .
O15 H15A 0.9600 .
O16 H16A 0.9600 .
O16 H16B 0.9600 .
O17 H17A 0.9600 .
O17 H17B 0.9600 .
N4 C77 1.307(4) .
N4 C78 1.367(5) .
N5 C18 1.299(4) .
N5 C17 1.380(5) .
N6 C18 1.351(4) .
N6 C79 1.372(5) .
N6 C20 1.438(4) .
N7 C77 1.359(4) 4_666
N7 C81 1.384(5) .
N7 C28 1.424(4) .
C17 C79 1.343(5) .
C17 H17 0.9300 .
C18 H18 0.9300 .
C19 C20 1.361(5) .
C19 C24 1.381(5) .
C19 H19 0.9300 .
C20 C21 1.374(5) .
C21 C22 1.376(4) .
C21 H21 0.9300 .
C22 C23 1.396(5) .
C22 H22 0.9300 .
C23 C24 1.369(5) .
C23 C25 1.487(5) .
C24 H24 0.9300 .
C25 C26 1.384(5) .
C25 C30 1.384(5) .
C26 C27 1.376(4) .
C26 H26 0.9300 .
C27 C28 1.381(5) .
C27 H27 0.9300 .
C28 C29 1.381(5) .
C29 C30 1.378(5) .
C29 H29 0.9300 .
C30 H30 0.9300 .
C77 N7 1.359(4) 4_465
C77 H77 0.9300 .
C78 C81 1.356(5) 4_465
C78 H78 0.9300 .
C79 H79 0.9300 .
C81 C78 1.356(5) 4_666
C81 H81 0.9300 .
O1 C71 1.251(4) .
O2 C71 1.256(4) .
O3 C72 1.250(4) .
O4 C72 1.266(4) .
O18 C54 1.363(4) .
O18 C73 1.407(4) .
O19 C67 1.379(4) .
O19 C74 1.408(4) .
C53 C55 1.387(4) .
C53 C59 1.398(4) .
C53 C62 1.489(4) .
C54 C60 1.372(4) .
C54 C57 1.418(4) .
C55 C61 1.381(4) .
C55 H55 0.9300 .
C56 C63 1.390(4) .
C56 C66 1.393(4) .
C56 C57 1.477(4) .
C57 C68 1.390(4) .
C58 C65 1.374(4) .
C58 C61 1.398(5) .
C58 C71 1.516(4) .
C59 C65 1.388(4) .
C59 H59 0.9300 .
C60 C62 1.399(4) .
C60 H60 0.9300 .
C61 H61 0.9300 .
C62 C67 1.413(4) .
C63 C64 1.369(4) .
C63 H63 0.9300 .
C64 C69 1.394(5) .
C64 H64 0.9300 .
C65 H65 0.9300 .
C66 C70 1.396(4) .
C66 H66 0.9300 .
C67 C68 1.377(4) .
C68 H68 0.9300 .
C69 C70 1.381(4) .
C69 C72 1.515(5) .
C70 H70 0.9300 .
C73 H73A 0.9600 .
C73 H73B 0.9600 .
C73 H73C 0.9600 .
C74 H74A 0.9600 .
C74 H74B 0.9600 .
C74 H74C 0.9600 .
O9 C52 1.287(7) .
O10 C35 1.374(4) .
O10 C49 1.411(4) .
O11 C42 1.362(4) .
O11 C45 1.407(4) .
O12 C47 1.255(6) .
O13 C47 1.258(6) .
O20 C52 1.230(7) .
C31 C37 1.370(4) .
C31 C43 1.390(5) .
C31 C32 1.499(4) .
C32 C40 1.390(5) .
C32 C42 1.391(5) .
C33 C35 1.377(5) .
C33 C36 1.403(5) .
C33 C34 1.503(4) .
C34 C46 1.376(4) .
C34 C44 1.389(5) .
C35 C40 1.392(5) .
C36 C42 1.382(5) .
C36 H36 0.9300 .
C37 C39 1.381(5) .
C37 H37 0.9300 .
C38 C50 1.377(6) .
C38 C46 1.392(5) .
C38 H38 0.9300 .
C39 C41 1.374(5) .
C39 H39 0.9300 .
C40 H40 0.9300 .
C41 C48 1.391(5) .
C41 C47 1.502(5) .
C43 C48 1.364(5) .
C43 H43 0.9300 .
C44 C51 1.355(5) .
C44 H44 0.9300 .
C45 H45A 0.9600 .
C45 H45B 0.9600 .
C45 H45C 0.9600 .
C46 H46 0.9300 .
C48 H48 0.9300 .
C49 H49A 0.9600 .
C49 H49B 0.9600 .
C49 H49C 0.9600 .
C50 C51 1.378(5) .
C50 C52 1.522(6) .
C51 H51 0.9300 .

loop_
_geom_torsion_atom_site_label_1
_geom_torsion_atom_site_label_2
_geom_torsion_atom_site_label_3
_geom_torsion_atom_site_label_4
_geom_torsion
_geom_torsion_site_symmetry_1
_geom_torsion_site_symmetry_4
O6 Co2 N1 C14 -37.2(3) . .
O7 Co2 N1 C14 51.0(3) . .
O5 Co2 N1 C14 -125.4(3) . .
N3 Co2 N1 C14 -156.2(10) . .
O8 Co2 N1 C14 143.2(3) . .
O6 Co2 N1 C16 131.7(3) . .
O7 Co2 N1 C16 -140.1(3) . .
O5 Co2 N1 C16 43.6(3) . .
N3 Co2 N1 C16 12.7(12) . .
O8 Co2 N1 C16 -47.9(3) . .
O6 Co2 N3 C75 174.0(3) . .
O7 Co2 N3 C75 85.5(4) . .
O5 Co2 N3 C75 -98.0(3) . .
N1 Co2 N3 C75 -67.2(12) . .
O8 Co2 N3 C75 -6.7(3) . .
O6 Co2 N3 C80 -22.3(4) . .
O7 Co2 N3 C80 -110.8(4) . .
O5 Co2 N3 C80 65.7(4) . .
N1 Co2 N3 C80 96.5(11) . .
O8 Co2 N3 C80 157.0(4) . .
C14 N2 C2 C4 40.6(5) . .
C15 N2 C2 C4 -135.1(4) . .
C14 N2 C2 C10 -141.0(4) . .
C15 N2 C2 C10 43.4(6) . .
C9 C1 C3 C7 -146.9(4) . .
C6 C1 C3 C7 34.5(5) . .
C9 C1 C3 C13 36.0(5) . .
C6 C1 C3 C13 -142.6(4) . .
C10 C2 C4 C6 1.7(5) . .
N2 C2 C4 C6 -179.9(3) . .
C2 C4 C6 C1 -0.2(5) . .
C9 C1 C6 C4 -1.3(5) . .
C3 C1 C6 C4 177.4(3) . .
C11 C5 C7 C3 1.4(5) . .
C13 C3 C7 C5 1.5(5) . .
C1 C3 C7 C5 -175.7(3) . .
C6 C1 C9 C10 1.4(6) . .
C3 C1 C9 C10 -177.3(4) . .
C4 C2 C10 C9 -1.6(6) . .
N2 C2 C10 C9 179.9(4) . .
C1 C9 C10 C2 0.1(7) . .
C7 C5 C11 C12 -3.2(5) . .
C7 C5 C11 N8 174.3(3) . .
C75 N8 C11 C12 -30.2(6) 4_676 .
C76 N8 C11 C12 137.8(5) . .
C75 N8 C11 C5 152.4(4) 4_676 .
C76 N8 C11 C5 -39.7(6) . .
C5 C11 C12 C13 2.1(6) . .
N8 C11 C12 C13 -175.3(3) . .
C11 C12 C13 C3 0.9(6) . .
C7 C3 C13 C12 -2.7(5) . .
C1 C3 C13 C12 174.5(3) . .
C16 N1 C14 N2 -0.8(4) . .
Co2 N1 C14 N2 169.9(2) . .
C15 N2 C14 N1 0.3(4) . .
C2 N2 C14 N1 -176.1(3) . .
C14 N2 C15 C16 0.4(5) . .
C2 N2 C15 C16 176.7(4) . .
N2 C15 C16 N1 -0.9(5) . .
C14 N1 C16 C15 1.1(5) . .
Co2 N1 C16 C15 -169.8(3) . .
C80 N3 C75 N8 3.5(5) . 4_475
Co2 N3 C75 N8 169.8(3) . 4_475
C75 N8 C76 C80 -2.1(6) 4_676 4_676
C11 N8 C76 C80 -172.2(4) . 4_676
C75 N3 C80 C76 -2.0(6) . 4_475
Co2 N3 C80 C76 -169.0(4) . 4_475
O14 Co1 N4 C77 -47.9(3) . .
O15 Co1 N4 C77 -135.6(3) . .
N5 Co1 N4 C77 76(3) . .
O17 Co1 N4 C77 42.1(3) . .
O16 Co1 N4 C77 132.0(3) . .
O14 Co1 N4 C78 135.2(3) . .
O15 Co1 N4 C78 47.5(3) . .
N5 Co1 N4 C78 -101(3) . .
O17 Co1 N4 C78 -134.7(3) . .
O16 Co1 N4 C78 -44.9(3) . .
N4 Co1 N5 C18 101(3) . .
O14 Co1 N5 C18 -135.0(3) . .
O15 Co1 N5 C18 -47.3(3) . .
O17 Co1 N5 C18 134.8(3) . .
O16 Co1 N5 C18 45.0(3) . .
N4 Co1 N5 C17 -79(3) . .
O14 Co1 N5 C17 45.2(4) . .
O15 Co1 N5 C17 132.9(4) . .
O17 Co1 N5 C17 -45.0(4) . .
O16 Co1 N5 C17 -134.8(4) . .
C18 N5 C17 C79 1.1(5) . .
Co1 N5 C17 C79 -179.1(3) . .
C17 N5 C18 N6 -1.0(5) . .
Co1 N5 C18 N6 179.2(2) . .
C79 N6 C18 N5 0.6(5) . .
C20 N6 C18 N5 -176.2(3) . .
C24 C19 C20 C21 0.6(7) . .
C24 C19 C20 N6 -178.4(4) . .
C18 N6 C20 C19 -134.7(4) . .
C79 N6 C20 C19 49.2(6) . .
C18 N6 C20 C21 46.3(5) . .
C79 N6 C20 C21 -129.8(4) . .
C19 C20 C21 C22 -0.8(6) . .
N6 C20 C21 C22 178.2(3) . .
C20 C21 C22 C23 1.3(5) . .
C21 C22 C23 C24 -1.7(5) . .
C21 C22 C23 C25 179.5(3) . .
C22 C23 C24 C19 1.5(6) . .
C25 C23 C24 C19 -179.7(4) . .
C20 C19 C24 C23 -1.0(7) . .
C24 C23 C25 C26 -149.9(4) . .
C22 C23 C25 C26 28.8(5) . .
C24 C23 C25 C30 29.8(5) . .
C22 C23 C25 C30 -151.4(4) . .
C30 C25 C26 C27 1.0(5) . .
C23 C25 C26 C27 -179.2(3) . .
C25 C26 C27 C28 -1.7(5) . .
C26 C27 C28 C29 1.7(5) . .
C26 C27 C28 N7 -177.7(3) . .
C77 N7 C28 C29 23.5(6) 4_666 .
C81 N7 C28 C29 -155.1(4) . .
C77 N7 C28 C27 -157.1(4) 4_666 .
C81 N7 C28 C27 24.3(6) . .
C27 C28 C29 C30 -1.0(6) . .
N7 C28 C29 C30 178.4(3) . .
C28 C29 C30 C25 0.3(6) . .
C26 C25 C30 C29 -0.3(6) . .
C23 C25 C30 C29 179.9(3) . .
C78 N4 C77 N7 -2.0(4) . 4_465
Co1 N4 C77 N7 -179.4(2) . 4_465
C77 N4 C78 C81 1.8(5) . 4_465
Co1 N4 C78 C81 179.1(3) . 4_465
N5 C17 C79 N6 -0.7(6) . .
C18 N6 C79 C17 0.1(5) . .
C20 N6 C79 C17 176.8(4) . .
C77 N7 C81 C78 0.4(5) 4_666 4_666
C28 N7 C81 C78 179.1(4) . 4_666
C73 O18 C54 C60 16.5(5) . .
C73 O18 C54 C57 -160.6(3) . .
C59 C53 C55 C61 0.9(5) . .
C62 C53 C55 C61 178.3(3) . .
O18 C54 C57 C68 177.1(3) . .
C60 C54 C57 C68 0.0(5) . .
O18 C54 C57 C56 -4.3(5) . .
C60 C54 C57 C56 178.6(3) . .
C63 C56 C57 C68 133.1(4) . .
C66 C56 C57 C68 -42.8(5) . .
C63 C56 C57 C54 -45.4(5) . .
C66 C56 C57 C54 138.7(3) . .
C55 C53 C59 C65 -2.6(5) . .
C62 C53 C59 C65 -179.9(3) . .
O18 C54 C60 C62 -176.9(3) . .
C57 C54 C60 C62 0.1(5) . .
C53 C55 C61 C58 2.5(6) . .
C65 C58 C61 C55 -4.1(5) . .
C71 C58 C61 C55 175.4(3) . .
C54 C60 C62 C67 0.1(5) . .
C54 C60 C62 C53 179.5(3) . .
C55 C53 C62 C60 -135.9(3) . .
C59 C53 C62 C60 41.3(5) . .
C55 C53 C62 C67 43.4(5) . .
C59 C53 C62 C67 -139.3(3) . .
C66 C56 C63 C64 -0.6(5) . .
C57 C56 C63 C64 -176.7(3) . .
C56 C63 C64 C69 -2.7(6) . .
C61 C58 C65 C59 2.4(5) . .
C71 C58 C65 C59 -177.1(3) . .
C53 C59 C65 C58 0.9(5) . .
C63 C56 C66 C70 3.6(5) . .
C57 C56 C66 C70 179.7(3) . .
C74 O19 C67 C68 -13.7(5) . .
C74 O19 C67 C62 161.0(3) . .
C60 C62 C67 C68 -0.4(5) . .
C53 C62 C67 C68 -179.7(3) . .
C60 C62 C67 O19 -175.1(3) . .
C53 C62 C67 O19 5.5(5) . .
O19 C67 C68 C57 175.1(3) . .
C62 C67 C68 C57 0.5(5) . .
C54 C57 C68 C67 -0.3(5) . .
C56 C57 C68 C67 -178.9(3) . .
C63 C64 C69 C70 3.0(6) . .
C63 C64 C69 C72 -177.8(3) . .
C64 C69 C70 C66 0.0(5) . .
C72 C69 C70 C66 -179.2(3) . .
C56 C66 C70 C69 -3.3(5) . .
C65 C58 C71 O1 -173.4(3) . .
C61 C58 C71 O1 7.1(5) . .
C65 C58 C71 O2 6.4(5) . .
C61 C58 C71 O2 -173.1(3) . .
C70 C69 C72 O3 -19.0(6) . .
C64 C69 C72 O3 161.8(4) . .
C70 C69 C72 O4 162.6(4) . .
C64 C69 C72 O4 -16.6(6) . .
C37 C31 C32 C40 139.8(4) . .
C43 C31 C32 C40 -39.5(5) . .
C37 C31 C32 C42 -41.4(5) . .
C43 C31 C32 C42 139.3(4) . .
C35 C33 C34 C46 -38.5(5) . .
C36 C33 C34 C46 142.6(4) . .
C35 C33 C34 C44 142.8(4) . .
C36 C33 C34 C44 -36.1(5) . .
C49 O10 C35 C33 -174.5(3) . .
C49 O10 C35 C40 4.9(5) . .
C36 C33 C35 O10 179.1(3) . .
C34 C33 C35 O10 0.2(5) . .
C36 C33 C35 C40 -0.4(5) . .
C34 C33 C35 C40 -179.3(3) . .
C35 C33 C36 C42 -1.3(5) . .
C34 C33 C36 C42 177.6(3) . .
C43 C31 C37 C39 1.4(6) . .
C32 C31 C37 C39 -178.0(3) . .
C31 C37 C39 C41 -1.1(6) . .
C42 C32 C40 C35 -0.1(5) . .
C31 C32 C40 C35 178.8(3) . .
O10 C35 C40 C32 -178.3(3) . .
C33 C35 C40 C32 1.1(6) . .
C37 C39 C41 C48 1.1(6) . .
C37 C39 C41 C47 178.9(4) . .
C45 O11 C42 C36 3.6(5) . .
C45 O11 C42 C32 -175.1(3) . .
C33 C36 C42 O11 -176.3(3) . .
C33 C36 C42 C32 2.3(5) . .
C40 C32 C42 O11 177.1(3) . .
C31 C32 C42 O11 -1.8(5) . .
C40 C32 C42 C36 -1.6(5) . .
C31 C32 C42 C36 179.6(3) . .
C37 C31 C43 C48 -1.8(6) . .
C32 C31 C43 C48 177.6(3) . .
C46 C34 C44 C51 -3.1(6) . .
C33 C34 C44 C51 175.8(4) . .
C44 C34 C46 C38 0.0(5) . .
C33 C34 C46 C38 -178.8(3) . .
C50 C38 C46 C34 2.5(6) . .
C39 C41 C47 O13 7.2(6) . .
C48 C41 C47 O13 -175.2(4) . .
C39 C41 C47 O12 -170.2(4) . .
C48 C41 C47 O12 7.4(6) . .
C31 C43 C48 C41 1.9(6) . .
C39 C41 C48 C43 -1.5(6) . .
C47 C41 C48 C43 -179.2(4) . .
C46 C38 C50 C51 -1.9(6) . .
C46 C38 C50 C52 178.0(4) . .
C34 C44 C51 C50 3.7(7) . .
C38 C50 C51 C44 -1.1(7) . .
C52 C50 C51 C44 179.0(4) . .
C38 C50 C52 O20 19.8(7) . .
C51 C50 C52 O20 -160.3(5) . .
C38 C50 C52 O9 -154.0(5) . .
C51 C50 C52 O9 26.0(7) . .

loop_
_platon_squeeze_void_nr
_platon_squeeze_void_average_x
_platon_squeeze_void_average_y
_platon_squeeze_void_average_z
_platon_squeeze_void_volume
_platon_squeeze_void_count_electrons
_platon_squeeze_void_content
1 0.248 -0.080 0.288 197 46 ' '
2 0.543 -0.071 0.455 49 13 ' '
3 0.453 0.076 0.548 47 12 ' '
4 0.752 0.080 0.712 197 46 ' '
5 0.062 0.088 0.016 44 12 ' '
6 0.252 0.420 0.212 196 46 ' '
7 0.957 0.429 0.045 50 14 ' '
8 0.562 0.412 0.516 44 13 ' '
9 0.748 0.580 0.788 197 46 ' '
10 1.047 0.576 0.951 46 12 ' '
11 0.437 0.590 0.483 43 11 ' '
12 0.937 0.910 -0.017 42 12 ' '
